data_4321464
loop_
_publ_author_name
'Maomian Fan'
'Igor V. Shevchenko'
'R. Harmony Voorhies'
'Scott F. Eckert'
'Hongming Zhang'
'Michael Lattman'

_publ_section_title
;
 Main-Group-Element Calix[4]arenes: Variable Coordination and
 Conformational Isomerism at Phosphorus and Silicon
;
_journal_name_full 'Inorganic Chemistry'
_journal_page_first 4704
_journal_page_last 4712
_journal_paper_doi 10.1021/ic000349n
_journal_volume 39
_journal_year 2000
_chemical_formula_sum 'C53 H71 O6 P'
_chemical_formula_weight 835.07
_chemical_name_systematic
;
 ?
;
_space_group_IT_number 148
_symmetry_cell_setting trigonal
_symmetry_space_group_name_Hall '-R 3'
_symmetry_space_group_name_H-M 'R -3 :H'
_atom_sites_solution_hydrogens geom
_atom_sites_solution_primary direct
_atom_sites_solution_secondary difmap
_audit_creation_method SHELXL
_cell_angle_alpha 90.00
_cell_angle_beta 90.00
_cell_angle_gamma 120.00
_cell_formula_units_Z 18
_cell_length_a 44.267(4)
_cell_length_b 44.267(4)
_cell_length_c 13.311(1)
_cell_measurement_reflns_used 24
_cell_measurement_temperature 228(2)
_cell_measurement_theta_max 15
_cell_measurement_theta_min 10
_cell_volume 22589(3)
_computing_cell_refinement 'Siemens XSCANS'
_computing_data_collection 'Siemens XSCANS'
_computing_data_reduction 'Siemens XSCANS'
_computing_molecular_graphics 'SHELXL-93 (Sheldrick, 1993)'
_computing_publication_material 'SHELXL-93 (Sheldrick, 1993)'
_computing_structure_refinement 'SHELXL-93 (Sheldrick, 1993)'
_computing_structure_solution 'SHELXS-86 (Sheldrick, 1990)'
_diffrn_ambient_temperature 228(2)
_diffrn_measurement_device 'Siemens P4'
_diffrn_measurement_method '2\q/\w scans'
_diffrn_radiation_monochromator graphite
_diffrn_radiation_source 'fine-focus sealed tube'
_diffrn_radiation_type MoK\a
_diffrn_radiation_wavelength 0.71073
_diffrn_reflns_av_R_equivalents 0.0357
_diffrn_reflns_av_sigmaI/netI 0.0853
_diffrn_reflns_limit_h_max 39
_diffrn_reflns_limit_h_min 0
_diffrn_reflns_limit_k_max 0
_diffrn_reflns_limit_k_min -42
_diffrn_reflns_limit_l_max 12
_diffrn_reflns_limit_l_min 0
_diffrn_reflns_number 4912
_diffrn_reflns_theta_max 21.98
_diffrn_reflns_theta_min 1.84
_diffrn_standards_interval_count 147
_diffrn_standards_number 3
_exptl_absorpt_coefficient_mu 0.100
_exptl_crystal_colour colorless
_exptl_crystal_density_diffrn 1.105
_exptl_crystal_description rod-liked
_exptl_crystal_F_000 8136
_exptl_crystal_size_max 0.35
_exptl_crystal_size_mid 0.30
_exptl_crystal_size_min 0.15
_refine_diff_density_max 1.003
_refine_diff_density_min -0.614
_refine_diff_density_rms 0.106
_refine_ls_extinction_coef 0.00081(14)
_refine_ls_extinction_expression Fc^*^=kFc[1+0.001xFc^2^\l^3^/sin(2\q)]^-1/4^
_refine_ls_extinction_method SHELXL
_refine_ls_goodness_of_fit_all 1.030
_refine_ls_goodness_of_fit_obs 1.115
_refine_ls_matrix_type full
_refine_ls_number_parameters 583
_refine_ls_number_reflns 3946
_refine_ls_number_restraints 50
_refine_ls_restrained_S_all 1.268
_refine_ls_restrained_S_obs 1.104
_refine_ls_R_factor_all 0.1582
_refine_ls_R_factor_obs 0.1012
_refine_ls_shift/esd_max -0.028
_refine_ls_shift/esd_mean 0.001
_refine_ls_structure_factor_coef Fsqd
_refine_ls_weighting_details 'w=1/[\s^2^(Fo^2^)+(0.1796P)^2^+154.4351P] where P=(Fo^2^+2Fc^2^)/3'
_refine_ls_weighting_scheme calc
_refine_ls_wR_factor_all 0.3669
_refine_ls_wR_factor_obs 0.2562
_reflns_number_observed 2952
_reflns_number_total 4538
_reflns_observed_criterion >2sigma(I)
_cod_data_source_file ic000349n_3.cif
_cod_data_source_block hv-p698_IC000349N_structure_11a
_cod_depositor_comments
;
The following automatic conversions were performed:

'_refine_ls_weighting_scheme' value 'calc
w=1/[\s^2^(Fo^2^)+(0.1796P)^2^+154.4351P] where P=(Fo^2^+2Fc^2^)/3'
was changed to 'calc'. New tag '_refine_ls_weighting_details' was
created. The value of the new tag was set to
'w=1/[\s^2^(Fo^2^)+(0.1796P)^2^+154.4351P] where P=(Fo^2^+2Fc^2^)/3'.

Automatic conversion script
Id: cif_fix_values 3143 2015-03-26 13:38:13Z robertas 
;
_cod_original_sg_symbol_H-M 'R -3'
_cod_original_formula_sum '[C45 H55 O4 P] . 2[C4 H8 O]'
_cod_database_code 4321464

loop_
_symmetry_equiv_pos_as_xyz
'x, y, z'
'-y, x-y, z'
'-x+y, -x, z'
'x+2/3, y+1/3, z+1/3'
'-y+2/3, x-y+1/3, z+1/3'
'-x+y+2/3, -x+1/3, z+1/3'
'x+1/3, y+2/3, z+2/3'
'-y+1/3, x-y+2/3, z+2/3'
'-x+y+1/3, -x+2/3, z+2/3'
'-x, -y, -z'
'y, -x+y, -z'
'x-y, x, -z'
'-x+2/3, -y+1/3, -z+1/3'
'y+2/3, -x+y+1/3, -z+1/3'
'x-y+2/3, x+1/3, -z+1/3'
'-x+1/3, -y+2/3, -z+2/3'
'y+1/3, -x+y+2/3, -z+2/3'
'x-y+1/3, x+2/3, -z+2/3'

loop_
_atom_site_aniso_label
_atom_site_aniso_U_11
_atom_site_aniso_U_22
_atom_site_aniso_U_33
_atom_site_aniso_U_23
_atom_site_aniso_U_13
_atom_site_aniso_U_12
P 0.0393(15) 0.0306(14) 0.055(2) -0.0016(11) -0.0048(12) 0.0142(11)
O1 0.037(3) 0.042(3) 0.051(4) 0.004(3) 0.001(3) 0.014(3)
O2 0.047(4) 0.032(3) 0.053(4) -0.016(3) -0.015(3) 0.015(3)
O3 0.041(3) 0.040(4) 0.059(4) -0.004(3) -0.011(3) 0.022(3)
O4 0.037(3) 0.030(3) 0.053(4) -0.003(3) -0.002(3) 0.014(3)
C1 0.056(6) 0.045(5) 0.056(6) 0.004(5) -0.009(5) 0.026(5)
C11 0.028(5) 0.037(5) 0.067(7) 0.008(5) 0.009(5) 0.008(5)
C12 0.024(5) 0.040(6) 0.080(8) 0.004(5) -0.001(5) 0.011(5)
C13 0.033(5) 0.051(6) 0.065(7) -0.009(5) -0.003(5) 0.013(5)
C14 0.044(6) 0.052(6) 0.070(7) 0.005(6) -0.002(5) 0.019(5)
C15 0.034(5) 0.058(6) 0.052(6) -0.002(5) -0.011(5) 0.014(5)
C16 0.026(5) 0.035(5) 0.049(6) -0.002(5) -0.004(5) 0.005(4)
C17 0.073(8) 0.077(8) 0.112(10) 0.001(7) -0.012(7) 0.049(7)
C18 0.148(22) 0.203(27) 0.092(17) 0.098(18) 0.032(15) 0.127(22)
C19 0.030(11) 0.137(19) 0.204(26) 0.040(19) -0.001(13) 0.049(12)
C20 0.253(34) 0.206(30) 0.238(35) -0.116(25) -0.147(29) 0.221(30)
C21 0.043(7) 0.031(5) 0.066(7) -0.016(5) -0.026(6) 0.019(5)
C22 0.037(6) 0.036(5) 0.070(7) -0.012(5) -0.012(6) 0.014(5)
C23 0.042(6) 0.051(6) 0.073(8) -0.014(6) -0.019(6) 0.020(5)
C24 0.047(7) 0.038(6) 0.074(8) -0.002(5) 0.000(6) 0.018(5)
C25 0.042(6) 0.038(5) 0.071(7) -0.003(5) -0.003(5) 0.018(5)
C26 0.033(6) 0.034(5) 0.060(7) -0.006(5) -0.005(5) 0.013(4)
C27 0.056(6) 0.084(8) 0.052(7) -0.002(5) -0.013(5) 0.038(6)
C28 0.148(18) 0.101(15) 0.057(11) -0.029(10) -0.006(11) 0.091(14)
C29 0.067(14) 0.250(30) 0.069(15) 0.022(17) -0.031(11) 0.057(18)
C30 0.159(21) 0.047(11) 0.074(13) 0.023(9) -0.023(13) 0.039(12)
C31 0.036(5) 0.031(6) 0.059(7) -0.009(5) 0.000(5) 0.014(5)
C32 0.032(5) 0.036(6) 0.056(7) -0.019(5) -0.008(4) 0.018(5)
C33 0.038(5) 0.043(6) 0.047(6) 0.000(5) -0.004(4) 0.018(5)
C34 0.041(5) 0.050(7) 0.056(7) -0.003(5) -0.001(5) 0.027(5)
C35 0.037(5) 0.030(5) 0.063(7) -0.009(5) -0.003(5) 0.018(4)
C36 0.030(5) 0.035(6) 0.056(6) 0.001(5) 0.000(4) 0.014(4)
C37 0.045(6) 0.043(6) 0.064(7) 0.002(5) -0.010(5) 0.014(5)
C38 0.070(9) 0.045(7) 0.080(9) 0.013(6) 0.005(7) 0.028(7)
C39 0.043(8) 0.065(9) 0.089(10) 0.015(8) 0.009(7) 0.008(6)
C40 0.092(11) 0.063(9) 0.053(9) 0.009(7) -0.003(8) 0.014(8)
C41 0.042(6) 0.026(5) 0.055(6) -0.001(5) -0.002(5) 0.013(5)
C42 0.042(6) 0.027(5) 0.049(6) -0.003(5) -0.005(5) 0.011(5)
C43 0.033(5) 0.030(5) 0.060(6) 0.005(5) -0.002(5) 0.004(4)
C44 0.039(6) 0.029(5) 0.057(6) 0.002(4) 0.001(5) 0.011(5)
C45 0.046(6) 0.044(6) 0.048(6) 0.001(5) 0.015(5) 0.021(5)
C46 0.037(6) 0.033(5) 0.052(6) 0.000(5) 0.002(5) 0.011(5)
C47 0.045(6) 0.037(6) 0.073(7) -0.011(5) -0.004(5) 0.018(5)
C48 0.093(9) 0.084(8) 0.089(9) -0.041(7) -0.022(7) 0.044(7)
C49 0.096(8) 0.043(7) 0.086(8) -0.011(6) 0.021(7) 0.020(6)
C50 0.072(7) 0.074(7) 0.093(9) -0.041(6) 0.009(6) 0.029(6)
C51 0.032(5) 0.036(5) 0.063(6) -0.008(5) -0.003(5) 0.003(4)
C52 0.041(6) 0.046(6) 0.058(6) -0.005(5) 0.006(5) 0.020(5)
C53 0.041(5) 0.046(5) 0.042(6) -0.010(4) -0.006(4) 0.019(4)
C54 0.029(5) 0.061(6) 0.067(7) -0.013(5) -0.009(5) 0.016(5)
O61 0.074(7) 0.164(10) 0.154(10) -0.043(9) -0.044(7) 0.032(7)
C62 0.148(18) 0.237(24) 0.123(17) 0.026(16) 0.011(13) 0.090(17)
C63 0.258(32) 0.242(29) 0.210(26) -0.116(22) -0.174(25) 0.152(25)
C64 0.081(13) 0.197(21) 0.366(41) 0.147(26) -0.022(20) 0.031(13)
C65 0.195(20) 0.161(17) 0.107(13) 0.005(12) 0.022(15) 0.108(17)
O71 0.287(29) 0.524(52) 0.396(47) 0.204(43) 0.015(32) 0.095(32)
C72 0.302(58) 0.601(86) 0.268(46) 0.014(48) -0.008(39) 0.255(66)
C73 0.237(42) 0.271(38) 0.484(76) 0.176(49) 0.003(39) 0.100(33)
C74 0.451(75) 0.445(68) 0.470(82) 0.121(65) 0.344(71) 0.251(58)
C75 0.594(138) 1.054(201) 0.877(174) 0.781(169) 0.189(110) 0.485(144)

loop_
_atom_site_label
_atom_site_type_symbol
_atom_site_fract_x
_atom_site_fract_y
_atom_site_fract_z
_atom_site_U_iso_or_equiv
_atom_site_thermal_displace_type
_atom_site_occupancy
_atom_site_calc_flag
_atom_site_refinement_flags
_atom_site_disorder_group
P P 0.80768(6) 0.10135(5) 0.2292(2) 0.0432(8) Uani 1 d . .
O1 O 0.85083(14) 0.11995(13) 0.1960(4) 0.046(2) Uani 1 d . .
O2 O 0.81758(13) 0.12294(13) 0.3328(4) 0.046(2) Uani 1 d . .
O3 O 0.76379(14) 0.08327(14) 0.2565(4) 0.046(2) Uani 1 d . .
O4 O 0.80315(13) 0.06295(12) 0.2225(4) 0.0414(15) Uani 1 d . .
C1 C 0.8009(2) 0.1226(2) 0.1253(7) 0.052(2) Uani 1 d . .
H1A H 0.7951(2) 0.1078(2) 0.0662(7) 0.078 Uiso 1 calc R .
H1B H 0.8221(2) 0.1446(2) 0.1126(7) 0.078 Uiso 1 calc R .
H1C H 0.7820(2) 0.1268(2) 0.1403(7) 0.078 Uiso 1 calc R .
C11 C 0.8724(2) 0.1083(2) 0.2379(7) 0.048(2) Uani 1 d . .
C12 C 0.8764(2) 0.0833(2) 0.1823(7) 0.050(3) Uani 1 d . .
C13 C 0.8978(2) 0.0724(2) 0.2206(7) 0.053(3) Uani 1 d . .
H13 H 0.9003(2) 0.0555(2) 0.1843(7) 0.064 Uiso 1 calc R .
C14 C 0.9164(2) 0.0846(3) 0.3113(8) 0.057(3) Uani 1 d . .
C15 C 0.9125(2) 0.1103(2) 0.3585(7) 0.052(3) Uani 1 d . .
H15 H 0.9251(2) 0.1199(2) 0.4180(7) 0.062 Uiso 1 calc R .
C16 C 0.8915(2) 0.1226(2) 0.3249(7) 0.041(2) Uani 1 d . .
C17 C 0.9405(2) 0.0720(2) 0.3559(7) 0.083(3) Uani 1 d D .
C18 C 0.9331(5) 0.0634(5) 0.4684(9) 0.131(10) Uani 0.61 d PD .
H18A H 0.9116(5) 0.0414(5) 0.4763(9) 0.196 Uiso 0.61 calc PR .
H18B H 0.9309(5) 0.0818(5) 0.5014(9) 0.196 Uiso 0.61 calc PR .
H18C H 0.9521(5) 0.0617(5) 0.4985(9) 0.196 Uiso 0.61 calc PR .
C19 C 0.9783(3) 0.1018(4) 0.3422(16) 0.120(9) Uani 0.61 d PD .
H19A H 0.9829(3) 0.1073(4) 0.2713(16) 0.180 Uiso 0.61 calc PR .
H19B H 0.9943(3) 0.0947(4) 0.3683(16) 0.180 Uiso 0.61 calc PR .
H19C H 0.9816(3) 0.1223(4) 0.3783(16) 0.180 Uiso 0.61 calc PR .
C20 C 0.9354(5) 0.0394(4) 0.2993(14) 0.185(16) Uani 0.61 d PD .
H20A H 0.9402(5) 0.0448(4) 0.2285(14) 0.278 Uiso 0.61 calc PR .
H20B H 0.9115(5) 0.0206(4) 0.3076(14) 0.278 Uiso 0.61 calc PR .
H20C H 0.9512(5) 0.0323(4) 0.3262(14) 0.278 Uiso 0.61 calc PR .
C181 C 0.9582(9) 0.0891(8) 0.4560(15) 0.170(20) Uiso 0.39 d PD .
H18D H 0.9795(9) 0.1109(8) 0.4427(15) 0.254 Uiso 0.39 calc PR .
H18E H 0.9638(9) 0.0735(8) 0.4926(15) 0.254 Uiso 0.39 calc PR .
H18F H 0.9425(9) 0.0936(8) 0.4958(15) 0.254 Uiso 0.39 calc PR .
C191 C 0.9685(7) 0.0778(10) 0.2777(21) 0.167(20) Uiso 0.39 d PD .
H19D H 0.9621(7) 0.0829(10) 0.2130(21) 0.250 Uiso 0.39 calc PR .
H19E H 0.9704(7) 0.0569(10) 0.2725(21) 0.250 Uiso 0.39 calc PR .
H19F H 0.9908(7) 0.0973(10) 0.2985(21) 0.250 Uiso 0.39 calc PR .
C201 C 0.9162(8) 0.0326(3) 0.3719(27) 0.147(17) Uiso 0.39 d PD .
H20D H 0.9103(8) 0.0208(3) 0.3074(27) 0.220 Uiso 0.39 calc PR .
H20E H 0.8950(8) 0.0286(3) 0.4054(27) 0.220 Uiso 0.39 calc PR .
H20F H 0.9279(8) 0.0234(3) 0.4131(27) 0.220 Uiso 0.39 calc PR .
C21 C 0.8260(2) 0.1200(2) 0.4343(7) 0.047(2) Uani 1 d . .
C22 C 0.8600(2) 0.1340(2) 0.4594(7) 0.049(2) Uani 1 d . .
C23 C 0.8680(2) 0.1328(2) 0.5610(8) 0.057(3) Uani 1 d . .
H23 H 0.8915(2) 0.1422(2) 0.5800(8) 0.068 Uiso 1 calc R .
C24 C 0.8421(2) 0.1181(2) 0.6348(8) 0.054(3) Uani 1 d . .
C25 C 0.8080(2) 0.1050(2) 0.6024(7) 0.051(2) Uani 1 d . .
H25 H 0.7901(2) 0.0948(2) 0.6504(7) 0.062 Uiso 1 calc R .
C26 C 0.7985(2) 0.1061(2) 0.5019(7) 0.044(2) Uani 1 d . .
C27 C 0.8509(2) 0.1153(2) 0.7464(5) 0.063(3) Uani 1 d D .
C28 C 0.8355(4) 0.1327(4) 0.8096(10) 0.089(6) Uani 0.64 d PD .
H28A H 0.8105(4) 0.1171(4) 0.8166(10) 0.133 Uiso 0.64 calc PR .
H28B H 0.8397(4) 0.1540(4) 0.7771(10) 0.133 Uiso 0.64 calc PR .
H28C H 0.8463(4) 0.1380(4) 0.8754(10) 0.133 Uiso 0.64 calc PR .
C29 C 0.8897(2) 0.1328(4) 0.7653(12) 0.138(11) Uani 0.64 d PD .
H29A H 0.8973(2) 0.1158(4) 0.7592(12) 0.207 Uiso 0.64 calc PR .
H29B H 0.8948(2) 0.1426(4) 0.8324(12) 0.207 Uiso 0.64 calc PR .
H29C H 0.9020(2) 0.1512(4) 0.7164(12) 0.207 Uiso 0.64 calc PR .
C30 C 0.8339(4) 0.0771(2) 0.7746(11) 0.099(7) Uani 0.64 d PD .
H30A H 0.8130(4) 0.0638(2) 0.7349(11) 0.148 Uiso 0.64 calc PR .
H30B H 0.8279(4) 0.0743(2) 0.8454(11) 0.148 Uiso 0.64 calc PR .
H30C H 0.8501(4) 0.0687(2) 0.7615(11) 0.148 Uiso 0.64 calc PR .
C281 C 0.8819(5) 0.1506(4) 0.7708(28) 0.118(16) Uiso 0.36 d PD .
H28D H 0.9028(5) 0.1524(4) 0.7407(28) 0.178 Uiso 0.36 calc PR .
H28E H 0.8849(5) 0.1531(4) 0.8431(28) 0.178 Uiso 0.36 calc PR .
H28F H 0.8781(5) 0.1688(4) 0.7442(28) 0.178 Uiso 0.36 calc PR .
C291 C 0.8619(8) 0.0880(6) 0.7472(29) 0.130(16) Uiso 0.36 d PD .
H29D H 0.8420(8) 0.0654(6) 0.7312(29) 0.195 Uiso 0.36 calc PR .
H29E H 0.8707(8) 0.0871(6) 0.8133(29) 0.195 Uiso 0.36 calc PR .
H29F H 0.8801(8) 0.0939(6) 0.6977(29) 0.195 Uiso 0.36 calc PR .
C301 C 0.8226(7) 0.1061(9) 0.8242(24) 0.181(24) Uiso 0.36 d PD .
H30D H 0.8026(7) 0.0835(9) 0.8082(24) 0.271 Uiso 0.36 calc PR .
H30E H 0.8157(7) 0.1237(9) 0.8241(24) 0.271 Uiso 0.36 calc PR .
H30F H 0.8315(7) 0.1051(9) 0.8901(24) 0.271 Uiso 0.36 calc PR .
C31 C 0.7464(2) 0.0543(2) 0.3187(7) 0.043(2) Uani 1 d . .
C32 C 0.7446(2) 0.0584(2) 0.4222(7) 0.041(2) Uani 1 d . .
C33 C 0.7265(2) 0.0286(2) 0.4809(7) 0.044(2) Uani 1 d . .
H33 H 0.7258(2) 0.0316(2) 0.5506(7) 0.053 Uiso 1 calc R .
C34 C 0.7095(2) -0.0048(2) 0.4438(7) 0.047(2) Uani 1 d . .
C35 C 0.7119(2) -0.0072(2) 0.3385(7) 0.043(2) Uani 1 d . .
H35 H 0.7008(2) -0.0295(2) 0.3090(7) 0.052 Uiso 1 calc R .
C36 C 0.7297(2) 0.0216(2) 0.2766(7) 0.041(2) Uani 1 d . .
C37 C 0.68869(14) -0.03785(14) 0.5059(5) 0.054(3) Uani 1 d D .
C38 C 0.7007(2) -0.0641(2) 0.4806(8) 0.065(4) Uani 0.82 d PD .
H38A H 0.6875(2) -0.0851(2) 0.5202(8) 0.098 Uiso 0.82 calc PR .
H38B H 0.7253(2) -0.0539(2) 0.4960(8) 0.098 Uiso 0.82 calc PR .
H38C H 0.6969(2) -0.0699(2) 0.4097(8) 0.098 Uiso 0.82 calc PR .
C39 C 0.6496(2) -0.0541(3) 0.4814(8) 0.074(4) Uani 0.82 d PD .
H39A H 0.6364(2) -0.0751(3) 0.5210(8) 0.111 Uiso 0.82 calc PR .
H39B H 0.6459(2) -0.0599(3) 0.4106(8) 0.111 Uiso 0.82 calc PR .
H39C H 0.6420(2) -0.0376(3) 0.4974(8) 0.111 Uiso 0.82 calc PR .
C40 C 0.6946(3) -0.0287(3) 0.6183(6) 0.081(4) Uani 0.82 d PD .
H40A H 0.6814(3) -0.0497(3) 0.6578(6) 0.121 Uiso 0.82 calc PR .
H40B H 0.6870(3) -0.0122(3) 0.6343(6) 0.121 Uiso 0.82 calc PR .
H40C H 0.7193(3) -0.0185(3) 0.6338(6) 0.121 Uiso 0.82 calc PR .
C381 C 0.6743(9) -0.0735(7) 0.4537(37) 0.131(32) Uiso 0.18 d PD .
H38D H 0.6618(9) -0.0920(7) 0.5022(37) 0.197 Uiso 0.18 calc PR .
H38E H 0.6935(9) -0.0755(7) 0.4261(37) 0.197 Uiso 0.18 calc PR .
H38F H 0.6587(9) -0.0754(7) 0.4000(37) 0.197 Uiso 0.18 calc PR .
C391 C 0.6581(7) -0.0331(11) 0.5400(37) 0.110(26) Uiso 0.18 d PD .
H39D H 0.6424(7) -0.0527(11) 0.5815(37) 0.165 Uiso 0.18 calc PR .
H39E H 0.6457(7) -0.0318(11) 0.4816(37) 0.165 Uiso 0.18 calc PR .
H39F H 0.6671(7) -0.0117(11) 0.5786(37) 0.165 Uiso 0.18 calc PR .
C401 C 0.7105(12) -0.0363(14) 0.5978(23) 0.079(22) Uiso 0.18 d PD .
H40D H 0.6974(12) -0.0572(14) 0.6378(23) 0.119 Uiso 0.18 calc PR .
H40E H 0.7157(12) -0.0160(14) 0.6381(23) 0.119 Uiso 0.18 calc PR .
H40F H 0.7321(12) -0.0347(14) 0.5755(23) 0.119 Uiso 0.18 calc PR .
C41 C 0.7949(2) 0.0417(2) 0.1357(7) 0.043(2) Uani 1 d . .
C42 C 0.7603(2) 0.0179(2) 0.1142(7) 0.042(2) Uani 1 d . .
C43 C 0.7533(2) -0.0063(2) 0.0388(7) 0.046(2) Uani 1 d . .
H43 H 0.7299(2) -0.0229(2) 0.0256(7) 0.055 Uiso 1 calc R .
C44 C 0.7789(2) -0.0073(2) -0.0186(7) 0.045(2) Uani 1 d . .
C45 C 0.8130(2) 0.0187(2) 0.0020(6) 0.046(2) Uani 1 d . .
H45 H 0.8311(2) 0.0195(2) -0.0371(6) 0.056 Uiso 1 calc R .
C46 C 0.8217(2) 0.0436(2) 0.0771(7) 0.043(2) Uani 1 d . .
C47 C 0.7707(2) -0.0353(2) -0.0975(7) 0.052(3) Uani 1 d . .
C48 C 0.7445(3) -0.0353(3) -0.1723(8) 0.088(4) Uani 1 d . .
H48A H 0.7547(3) -0.0129(3) -0.2060(8) 0.133 Uiso 1 calc R .
H48B H 0.7236(3) -0.0394(3) -0.1368(8) 0.133 Uiso 1 calc R .
H48C H 0.7384(3) -0.0535(3) -0.2217(8) 0.133 Uiso 1 calc R .
C49 C 0.7534(3) -0.0708(2) -0.0477(8) 0.081(3) Uani 1 d . .
H49A H 0.7329(3) -0.0743(2) -0.0111(8) 0.122 Uiso 1 calc R .
H49B H 0.7696(3) -0.0721(2) -0.0015(8) 0.122 Uiso 1 calc R .
H49C H 0.7464(3) -0.0888(2) -0.0986(8) 0.122 Uiso 1 calc R .
C50 C 0.8027(3) -0.0299(3) -0.1550(8) 0.083(4) Uani 1 d . .
H50A H 0.8138(3) -0.0071(3) -0.1868(8) 0.125 Uiso 1 calc R .
H50B H 0.7957(3) -0.0478(3) -0.2060(8) 0.125 Uiso 1 calc R .
H50C H 0.8190(3) -0.0312(3) -0.1090(8) 0.125 Uiso 1 calc R .
C51 C 0.8886(2) 0.1504(2) 0.3812(7) 0.050(2) Uani 1 d . .
H51A H 0.8834(2) 0.1642(2) 0.3341(7) 0.059 Uiso 1 calc R .
H51B H 0.9109(2) 0.1661(2) 0.4141(7) 0.059 Uiso 1 calc R .
C52 C 0.7620(2) 0.0943(2) 0.4721(7) 0.049(2) Uani 1 d . .
H52A H 0.7617(2) 0.1112(2) 0.4254(7) 0.059 Uiso 1 calc R .
H52B H 0.7486(2) 0.0933(2) 0.5318(7) 0.059 Uiso 1 calc R .
C53 C 0.7293(2) 0.0179(2) 0.1613(6) 0.044(2) Uani 1 d . .
H53A H 0.7083(2) -0.0038(2) 0.1425(6) 0.053 Uiso 1 calc R .
H53B H 0.7273(2) 0.0371(2) 0.1317(6) 0.053 Uiso 1 calc R .
C54 C 0.8594(2) 0.0719(2) 0.0822(7) 0.055(3) Uani 1 d . .
H54A H 0.8730(2) 0.0642(2) 0.0429(7) 0.066 Uiso 1 calc R .
H54B H 0.8613(2) 0.0925(2) 0.0483(7) 0.066 Uiso 1 calc R .
O61 O 0.9727(3) 0.1786(3) 0.5071(12) 0.143(4) Uani 1 d D .
C62 C 0.9796(5) 0.1784(6) 0.6049(12) 0.173(8) Uani 1 d D .
H62A H 0.9697(5) 0.1542(6) 0.6283(12) 0.207 Uiso 1 calc R .
H62B H 0.9689(5) 0.1894(6) 0.6434(12) 0.207 Uiso 1 calc R .
C63 C 1.0155(5) 0.1963(7) 0.6208(15) 0.225(14) Uani 1 d D .
H63A H 1.0223(5) 0.2161(7) 0.6661(15) 0.270 Uiso 1 calc R .
H63B H 1.0232(5) 0.1808(7) 0.6496(15) 0.270 Uiso 1 calc R .
C64 C 1.0295(5) 0.2075(6) 0.5255(19) 0.232(16) Uani 1 d D .
H64A H 1.0443(5) 0.2330(6) 0.5250(19) 0.278 Uiso 1 calc R .
H64B H 1.0440(5) 0.1974(6) 0.5073(19) 0.278 Uiso 1 calc R .
C65 C 1.0025(5) 0.1973(5) 0.4565(12) 0.146(6) Uani 1 d D .
H65A H 1.0032(5) 0.2177(5) 0.4258(12) 0.175 Uiso 1 calc R .
H65B H 1.0046(5) 0.1831(5) 0.4032(12) 0.175 Uiso 1 calc R .
O71 O 1.1080(4) 0.1383(8) 0.1080(16) 0.450(25) Uani 1 d D .
C72 C 1.0868(5) 0.1275(9) 0.0314(13) 0.378(30) Uani 1 d D .
H72A H 1.0807(5) 0.1036(9) 0.0139(13) 0.453 Uiso 1 calc R .
H72B H 1.0980(5) 0.1425(9) -0.0269(13) 0.453 Uiso 1 calc R .
C73 C 1.0575(5) 0.1284(8) 0.0560(20) 0.343(29) Uani 1 d D .
H73A H 1.0587(5) 0.1498(8) 0.0310(20) 0.412 Uiso 1 calc R .
H73B H 1.0367(5) 0.1083(8) 0.0283(20) 0.412 Uiso 1 calc R .
C74 C 1.0570(6) 0.1276(9) 0.1579(20) 0.443(44) Uani 1 d D .
H74A H 1.0360(6) 0.1070(9) 0.1828(20) 0.532 Uiso 1 calc R .
H74B H 1.0580(6) 0.1486(9) 0.1855(20) 0.532 Uiso 1 calc R .
C75 C 1.0861(7) 0.1263(11) 0.1828(14) 0.809(112) Uani 1 d D .
H75A H 1.0968(7) 0.1403(11) 0.2431(14) 0.971 Uiso 1 calc R .
H75B H 1.0798(7) 0.1021(11) 0.1974(14) 0.971 Uiso 1 calc R .

loop_
_atom_type_symbol
_atom_type_description
_atom_type_scat_dispersion_real
_atom_type_scat_dispersion_imag
_atom_type_scat_source
C C 0.0033 0.0016 'International Tables Vol C Tables 4.2.6.8 and 6.1.1.4'
H H 0.0000 0.0000 'International Tables Vol C Tables 4.2.6.8 and 6.1.1.4'
O O 0.0106 0.0060 'International Tables Vol C Tables 4.2.6.8 and 6.1.1.4'
P P 0.1023 0.0942 'International Tables Vol C Tables 4.2.6.8 and 6.1.1.4'

loop_
_geom_angle_atom_site_label_1
_geom_angle_atom_site_label_2
_geom_angle_atom_site_label_3
_geom_angle
_geom_angle_site_symmetry_1
_geom_angle_site_symmetry_3
_geom_angle_publ_flag
O1 P O2 91.6(3) . . y
O1 P O3 177.0(3) . . y
O1 P O4 90.8(3) . . y
O2 P O3 90.2(3) . . y
O2 P O4 121.8(3) . . y
O3 P O4 90.3(3) . . y
O1 P C1 89.3(4) . . y
O2 P C1 114.9(4) . . y
O4 P C1 123.3(4) . . y
O3 P C1 87.8(4) . . y
C11 O1 P 121.2(5) . . y
C21 O2 P 139.9(5) . . y
C31 O3 P 121.9(5) . . y
C41 O4 P 126.8(5) . . y
C16 C11 O1 122.3(8) . . ?
C16 C11 C12 120.6(8) . . ?
O1 C11 C12 116.8(8) . . ?
C13 C12 C11 117.6(9) . . ?
C13 C12 C54 122.5(9) . . ?
C11 C12 C54 119.7(8) . . ?
C12 C13 C14 124.1(9) . . ?
C15 C14 C13 114.7(9) . . ?
C15 C14 C17 121.0(9) . . ?
C13 C14 C17 124.4(9) . . ?
C16 C15 C14 124.6(9) . . ?
C15 C16 C11 118.2(8) . . ?
C15 C16 C51 121.2(8) . . ?
C11 C16 C51 120.6(8) . . ?
C18 C17 C181 43.3(11) . . ?
C18 C17 C20 109.48(11) . . ?
C181 C17 C20 133.2(16) . . ?
C18 C17 C201 69.2(11) . . ?
C181 C17 C201 109.46(11) . . ?
C20 C17 C201 46.8(12) . . ?
C18 C17 C191 139.0(16) . . ?
C181 C17 C191 109.47(11) . . ?
C20 C17 C191 63.6(12) . . ?
C201 C17 C191 109.47(11) . . ?
C18 C17 C19 109.46(11) . . ?
C181 C17 C19 67.2(11) . . ?
C20 C17 C19 109.47(11) . . ?
C201 C17 C19 146.5(15) . . ?
C191 C17 C19 48.4(11) . . ?
C18 C17 C14 111.1(8) . . ?
C181 C17 C14 115.2(15) . . ?
C20 C17 C14 110.2(8) . . ?
C201 C17 C14 104.2(15) . . ?
C191 C17 C14 108.8(16) . . ?
C19 C17 C14 107.1(7) . . ?
C22 C21 C26 124.9(9) . . ?
C22 C21 O2 118.4(9) . . ?
C26 C21 O2 116.4(7) . . ?
C21 C22 C23 117.7(9) . . ?
C21 C22 C51 121.5(9) . . ?
C23 C22 C51 120.8(8) . . ?
C24 C23 C22 121.9(8) . . ?
C25 C24 C23 116.3(9) . . ?
C25 C24 C27 121.7(8) . . ?
C23 C24 C27 121.9(8) . . ?
C24 C25 C26 124.0(9) . . ?
C21 C26 C25 115.0(8) . . ?
C21 C26 C52 122.9(8) . . ?
C25 C26 C52 122.1(8) . . ?
C281 C27 C28 76.3(12) . . ?
C281 C27 C29 38.9(10) . . ?
C28 C27 C29 109.44(11) . . ?
C281 C27 C301 109.47(11) . . ?
C28 C27 C301 40.1(12) . . ?
C29 C27 C301 126.8(17) . . ?
C281 C27 C30 141.9(14) . . ?
C28 C27 C30 109.44(11) . . ?
C29 C27 C30 109.45(11) . . ?
C301 C27 C30 69.4(12) . . ?
C281 C27 C291 109.46(11) . . ?
C28 C27 C291 144.1(15) . . ?
C29 C27 C291 70.7(10) . . ?
C301 C27 C291 109.47(11) . . ?
C30 C27 C291 44.3(11) . . ?
C281 C27 C24 104.9(15) . . ?
C28 C27 C24 107.2(7) . . ?
C29 C27 C24 112.5(8) . . ?
C301 C27 C24 118.0(17) . . ?
C30 C27 C24 108.8(7) . . ?
C291 C27 C24 105.3(15) . . ?
C36 C31 O3 119.1(8) . . ?
C36 C31 C32 120.2(8) . . ?
O3 C31 C32 120.6(7) . . ?
C33 C32 C31 118.3(7) . . ?
C33 C32 C52 119.6(8) . . ?
C31 C32 C52 122.1(8) . . ?
C34 C33 C32 124.4(8) . . ?
C33 C34 C35 114.6(8) . . ?
C33 C34 C37 125.6(8) . . ?
C35 C34 C37 119.8(8) . . ?
C36 C35 C34 123.4(8) . . ?
C31 C36 C35 119.1(8) . . ?
C31 C36 C53 119.1(8) . . ?
C35 C36 C53 121.6(8) . . ?
C34 C37 C381 118.7(20) . . ?
C34 C37 C401 108.9(21) . . ?
C381 C37 C401 109.47(11) . . ?
C34 C37 C40 109.5(6) . . ?
C381 C37 C40 129.5(21) . . ?
C401 C37 C40 36.2(17) . . ?
C34 C37 C391 100.3(19) . . ?
C381 C37 C391 109.47(11) . . ?
C401 C37 C391 109.47(11) . . ?
C40 C37 C391 73.9(17) . . ?
C34 C37 C39 109.4(6) . . ?
C381 C37 C39 68.5(13) . . ?
C401 C37 C39 136.2(21) . . ?
C40 C37 C39 109.45(10) . . ?
C391 C37 C39 42.9(13) . . ?
C34 C37 C38 109.6(6) . . ?
C381 C37 C38 41.3(14) . . ?
C401 C37 C38 76.2(17) . . ?
C40 C37 C38 109.43(10) . . ?
C391 C37 C38 146.0(16) . . ?
C39 C37 C38 109.44(10) . . ?
C42 C41 C46 121.1(8) . . ?
C42 C41 O4 119.4(8) . . ?
C46 C41 O4 119.4(7) . . ?
C43 C42 C41 118.0(8) . . ?
C43 C42 C53 116.8(7) . . ?
C41 C42 C53 125.0(8) . . ?
C42 C43 C44 123.7(8) . . ?
C43 C44 C45 115.4(8) . . ?
C43 C44 C47 122.7(8) . . ?
C45 C44 C47 121.9(8) . . ?
C44 C45 C46 123.7(8) . . ?
C41 C46 C45 117.7(7) . . ?
C41 C46 C54 125.5(8) . . ?
C45 C46 C54 116.6(8) . . ?
C49 C47 C50 109.5(8) . . ?
C49 C47 C44 109.4(8) . . ?
C50 C47 C44 113.2(7) . . ?
C49 C47 C48 107.1(8) . . ?
C50 C47 C48 108.7(9) . . ?
C44 C47 C48 108.7(7) . . ?
C16 C51 C22 110.1(7) . . ?
C26 C52 C32 112.2(7) . . ?
C42 C53 C36 116.9(7) . . ?
C12 C54 C46 119.0(8) . . ?
C62 O61 C65 109.6(11) . . ?
O61 C62 C63 110.1(13) . . ?
C64 C63 C62 104.1(15) . . ?
C65 C64 C63 109.1(15) . . ?
O61 C65 C64 106.9(12) . . ?
C75 O71 C72 101.2(2) . . ?
O71 C72 C73 108.89(12) . . ?
C74 C73 C72 104.06(11) . . ?
C73 C74 C75 104.06(11) . . ?
O71 C75 C74 108.90(12) . . ?

loop_
_geom_bond_atom_site_label_1
_geom_bond_atom_site_label_2
_geom_bond_distance
_geom_bond_site_symmetry_2
_geom_bond_publ_flag
P O1 1.717(6) . y
P O2 1.609(6) . y
P O3 1.730(6) . y
P O4 1.611(5) . y
P C1 1.779(8) . y
O1 C11 1.408(10) . ?
O2 C21 1.425(10) . ?
O3 C31 1.391(10) . ?
O4 C41 1.418(9) . ?
C11 C16 1.387(12) . ?
C11 C12 1.411(12) . ?
C12 C13 1.363(12) . ?
C12 C54 1.488(12) . ?
C13 C14 1.408(12) . ?
C14 C15 1.383(12) . ?
C14 C17 1.551(11) . ?
C15 C16 1.364(12) . ?
C16 C51 1.501(12) . ?
C17 C18 1.539(6) . ?
C17 C181 1.539(6) . ?
C17 C20 1.539(6) . ?
C17 C201 1.539(6) . ?
C17 C191 1.539(6) . ?
C17 C19 1.539(6) . ?
C21 C22 1.351(11) . ?
C21 C26 1.386(12) . ?
C22 C23 1.406(13) . ?
C22 C51 1.517(12) . ?
C23 C24 1.399(13) . ?
C24 C25 1.389(12) . ?
C24 C27 1.556(11) . ?
C25 C26 1.409(12) . ?
C26 C52 1.484(11) . ?
C27 C281 1.513(5) . ?
C27 C28 1.513(5) . ?
C27 C29 1.513(5) . ?
C27 C301 1.513(5) . ?
C27 C30 1.513(5) . ?
C27 C291 1.513(5) . ?
C31 C36 1.375(11) . ?
C31 C32 1.397(11) . ?
C32 C33 1.391(11) . ?
C32 C52 1.526(11) . ?
C33 C34 1.374(11) . ?
C34 C35 1.414(12) . ?
C34 C37 1.523(10) . ?
C35 C36 1.386(11) . ?
C36 C53 1.543(11) . ?
C37 C381 1.539(5) . ?
C37 C401 1.539(5) . ?
C37 C40 1.539(5) . ?
C37 C391 1.539(5) . ?
C37 C39 1.539(5) . ?
C37 C38 1.539(5) . ?
C41 C42 1.389(11) . ?
C41 C46 1.388(11) . ?
C42 C43 1.385(11) . ?
C42 C53 1.505(11) . ?
C43 C44 1.389(11) . ?
C44 C45 1.392(11) . ?
C44 C47 1.523(12) . ?
C45 C46 1.391(11) . ?
C46 C54 1.505(11) . ?
C47 C49 1.515(12) . ?
C47 C50 1.519(12) . ?
C47 C48 1.531(13) . ?
O61 C62 1.338(6) . ?
O61 C65 1.338(6) . ?
C62 C63 1.391(6) . ?
C63 C64 1.391(6) . ?
C64 C65 1.391(6) . ?
O71 C75 1.305(7) . ?
O71 C72 1.305(7) . ?
C72 C73 1.357(8) . ?
C73 C74 1.357(8) . ?
C74 C75 1.357(8) . ?
